data_7243773
loop_
_publ_author_name
'Okayasu, Misaki'
'Kikkawa, Shoko'
'Hikawa, Hidemasa'
'Azumaya, Isao'

_publ_section_title
;
 Relationship between crystal shape and unit cell shape: crystal shape
 modification via co-crystallization toward SXRD-suitable crystals
;
_journal_issue 44
_journal_name_full CrystEngComm
_journal_page_first 7760
_journal_page_last 7770
_journal_paper_doi 10.1039/D1CE00897H
_journal_volume 23
_journal_year 2021
_chemical_formula_moiety 'C24 H22 F N3 O2 S'
_chemical_formula_sum 'C24 H22 F N3 O2 S'
_chemical_formula_weight 435.52
_space_group_crystal_system triclinic
_space_group_IT_number 2
_space_group_name_Hall '-P 1'
_space_group_name_H-M_alt 'P -1'
_atom_sites_solution_hydrogens geom
_atom_sites_solution_primary direct
_atom_sites_solution_secondary difmap
_audit_update_record
;
2021-06-02 deposited with the CCDC.	2021-10-28 downloaded from the CCDC.
;
_cell_angle_alpha 80.489(4)
_cell_angle_beta 73.938(3)
_cell_angle_gamma 87.660(3)
_cell_formula_units_Z 4
_cell_length_a 10.0096(3)
_cell_length_b 12.4631(6)
_cell_length_c 17.7972(7)
_cell_measurement_reflns_used 19495
_cell_measurement_temperature 93
_cell_measurement_theta_max 29.62
_cell_measurement_theta_min 2.71
_cell_volume 2104.19(15)
_computing_cell_refinement 'CrysAlisPro 1.171.38.43 (Rigaku OD, 2015)'
_computing_data_collection 'CrysAlisPro 1.171.38.43 (Rigaku OD, 2015)'
_computing_data_reduction 'CrysAlisPro 1.171.38.43 (Rigaku OD, 2015)'
_computing_molecular_graphics 'CrystalStructure 4.3'
_computing_publication_material 'CrystalStructure 4.3 (Rigaku, 2019)'
_computing_structure_refinement 'SHELXL Version 2018/3 (Sheldrick, 2008)'
_computing_structure_solution 'SHELXT Version 2018/2 (Sheldrick, 2014)'
_diffrn_ambient_temperature 93
_diffrn_detector_area_resol_mean 5.811
_diffrn_measured_fraction_theta_full 0.999
_diffrn_measured_fraction_theta_max 0.997
_diffrn_measurement_device_type 'Rigaku XtaLAB P200'
_diffrn_measurement_method \w
_diffrn_radiation_type 'Mo K\a'
_diffrn_radiation_wavelength 0.71073
_diffrn_reflns_av_R_equivalents 0.1223
_diffrn_reflns_av_unetI/netI 0.0953
_diffrn_reflns_Laue_measured_fraction_full 0.999
_diffrn_reflns_Laue_measured_fraction_max 0.997
_diffrn_reflns_limit_h_max 13
_diffrn_reflns_limit_h_min -13
_diffrn_reflns_limit_k_max 16
_diffrn_reflns_limit_k_min -16
_diffrn_reflns_limit_l_max 23
_diffrn_reflns_limit_l_min -23
_diffrn_reflns_number 67401
_diffrn_reflns_point_group_measured_fraction_full 0.999
_diffrn_reflns_point_group_measured_fraction_max 0.997
_diffrn_reflns_theta_full 25.242
_diffrn_reflns_theta_max 27.500
_diffrn_reflns_theta_min 2.585
_diffrn_standards_number 0
_exptl_absorpt_coefficient_mu 0.189
_exptl_absorpt_correction_T_max 0.991
_exptl_absorpt_correction_T_min 0.804
_exptl_absorpt_correction_type multi-scan
_exptl_absorpt_process_details
;
CrysAlisPro 1.171.38.43 (Rigaku Oxford Diffraction, 2015)
Empirical absorption correction using spherical harmonics,
 implemented in SCALE3 ABSPACK scaling algorithm.
;
_exptl_crystal_colour colorless
_exptl_crystal_density_diffrn 1.375
_exptl_crystal_density_method 'not measured'
_exptl_crystal_description prism
_exptl_crystal_F_000 912.00
_exptl_crystal_size_max 0.160
_exptl_crystal_size_mid 0.120
_exptl_crystal_size_min 0.050
_refine_diff_density_max 1.75
_refine_diff_density_min -0.74
_refine_ls_extinction_method none
_refine_ls_goodness_of_fit_ref 1.052
_refine_ls_hydrogen_treatment mixed
_refine_ls_number_parameters 563
_refine_ls_number_reflns 9635
_refine_ls_number_restraints 0
_refine_ls_R_factor_all 0.1150
_refine_ls_R_factor_gt 0.0951
_refine_ls_shift/su_max 0.000
_refine_ls_structure_factor_coef Fsqd
_refine_ls_weighting_details 'w = 1/[\s^2^(Fo^2^)+(0.1236P)^2^+9.9761P] where P=(Fo^2^+2Fc^2^)/3'
_refine_ls_weighting_scheme calc
_refine_ls_wR_factor_gt 0.2732
_refine_ls_wR_factor_ref 0.2847
_reflns_Friedel_coverage 0.000
_reflns_number_gt 7272
_reflns_number_total 9635
_reflns_threshold_expression F^2^>2.0\s(F^2^)
_cod_data_source_file d1ce00897h2.cif
_cod_data_source_block yho002-2_1d_s16a06N
_cod_depositor_comments 'Adding full bibliography for 7243759--7243776.cif.'
_cod_database_code 7243773

loop_
_space_group_symop_id
_space_group_symop_operation_xyz
1 +X,+Y,+Z
2 -X,-Y,-Z

loop_
_atom_site_label
_atom_site_type_symbol
_atom_site_fract_x
_atom_site_fract_y
_atom_site_fract_z
_atom_site_U_iso_or_equiv
_atom_site_adp_type
_atom_site_occupancy
_atom_site_site_symmetry_order
_atom_site_calc_flag
_atom_site_refinement_flags_posn
_atom_site_refinement_flags_adp
_atom_site_refinement_flags_occupancy
_atom_site_disorder_assembly
_atom_site_disorder_group
S1 S 1.08680(11) 0.50010(8) 0.28074(6) 0.0198(3) Uani 1 1 d . . . . .
S2 S 0.40140(10) 0.99945(8) 0.70151(6) 0.0169(2) Uani 1 1 d . . . . .
F1 F 1.5024(3) 0.8177(2) 0.07919(16) 0.0285(6) Uani 1 1 d . . . . .
F2 F 0.6556(3) 0.7032(2) 0.91345(16) 0.0286(6) Uani 1 1 d . . . . .
O1 O 1.0985(3) 0.4041(2) 0.2445(2) 0.0252(7) Uani 1 1 d . . . . .
O2 O 1.0992(3) 0.4914(3) 0.35990(19) 0.0270(7) Uani 1 1 d . . . . .
O3 O 0.3753(3) 1.1008(2) 0.73079(19) 0.0218(7) Uani 1 1 d . . . . .
O4 O 0.4827(3) 0.9986(3) 0.62120(17) 0.0230(7) Uani 1 1 d . . . . .
N1 N 0.9352(4) 0.5554(3) 0.2847(2) 0.0201(8) Uani 1 1 d . . . . .
N2 N 0.2551(4) 0.9426(3) 0.7072(2) 0.0191(7) Uani 1 1 d . . . . .
H2 H 0.242347 0.923940 0.664041 0.023 Uiso 1 1 calc R U . . .
N3 N 0.8924(4) 0.7030(3) 0.4036(2) 0.0240(8) Uani 1 1 d . . . . .
N4 N 0.8256(4) 1.0533(3) 0.6910(2) 0.0280(9) Uani 1 1 d . . . . .
N5 N 0.3081(4) 0.7847(3) 0.6008(2) 0.0226(8) Uani 1 1 d . . . . .
N6 N 0.4749(4) 0.4364(3) 0.3085(2) 0.0251(8) Uani 1 1 d . . . . .
C1 C 0.8861(4) 0.5870(3) 0.2163(2) 0.0175(8) Uani 1 1 d . . . . .
C2 C 0.8291(5) 0.6910(3) 0.2056(2) 0.0199(9) Uani 1 1 d . . . . .
H2A H 0.827740 0.739244 0.241881 0.024 Uiso 1 1 calc R U . . .
C3 C 0.7749(5) 0.7232(4) 0.1419(3) 0.0246(9) Uani 1 1 d . . . . .
H3 H 0.735823 0.793628 0.134841 0.030 Uiso 1 1 calc R U . . .
C4 C 0.7770(5) 0.6538(4) 0.0882(3) 0.0216(9) Uani 1 1 d . . . . .
H4 H 0.740296 0.677220 0.044422 0.026 Uiso 1 1 calc R U . . .
C5 C 0.8330(4) 0.5498(3) 0.0983(2) 0.0196(9) Uani 1 1 d . . . . .
C6 C 0.8869(4) 0.5165(4) 0.1630(2) 0.0193(8) Uani 1 1 d . . . . .
H6 H 0.924181 0.445511 0.170684 0.023 Uiso 1 1 calc R U . . .
C7 C 1.2116(4) 0.5958(3) 0.2179(2) 0.0177(8) Uani 1 1 d . . . . .
C8 C 1.3007(5) 0.5693(4) 0.1484(3) 0.0222(9) Uani 1 1 d . . . . .
H8 H 1.293448 0.500640 0.133212 0.027 Uiso 1 1 calc R U . . .
C9 C 1.4003(5) 0.6446(4) 0.1015(3) 0.0225(9) Uani 1 1 d . . . . .
H9 H 1.463438 0.628256 0.054167 0.027 Uiso 1 1 calc R U . . .
C10 C 1.4051(5) 0.7438(4) 0.1254(3) 0.0215(9) Uani 1 1 d . . . . .
C11 C 1.3168(5) 0.7725(4) 0.1933(3) 0.0238(9) Uani 1 1 d . . . . .
H11 H 1.323352 0.841902 0.207565 0.029 Uiso 1 1 calc R U . . .
C12 C 1.2178(5) 0.6966(4) 0.2405(3) 0.0222(9) Uani 1 1 d . . . . .
H12 H 1.154949 0.713476 0.287793 0.027 Uiso 1 1 calc R U . . .
C13 C 0.8253(5) 0.4696(4) 0.0447(3) 0.0254(10) Uani 1 1 d . . . . .
H13A H 0.909618 0.423827 0.037156 0.030 Uiso 1 1 calc R U . . .
H13B H 0.823199 0.509867 -0.007851 0.030 Uiso 1 1 calc R U . . .
C14 C 0.6971(5) 0.3970(4) 0.0784(3) 0.0316(11) Uani 1 1 d . . . . .
H14A H 0.695714 0.346205 0.042097 0.038 Uiso 1 1 calc R U . . .
H14B H 0.699715 0.356015 0.129979 0.038 Uiso 1 1 calc R U . . .
H14C H 0.613338 0.442014 0.084994 0.038 Uiso 1 1 calc R U . . .
C15 C 0.1461(4) 0.9217(3) 0.7792(2) 0.0173(8) Uani 1 1 d . . . . .
C16 C 0.0968(5) 0.8149(4) 0.8077(3) 0.0228(9) Uani 1 1 d . . . . .
H16 H 0.140469 0.756591 0.781937 0.027 Uiso 1 1 calc R U . . .
C17 C -0.0166(5) 0.7956(4) 0.8739(3) 0.0258(10) Uani 1 1 d . . . . .
H17 H -0.052826 0.723878 0.892718 0.031 Uiso 1 1 calc R U . . .
C18 C -0.0776(5) 0.8806(4) 0.9131(3) 0.0234(9) Uani 1 1 d . . . . .
H18 H -0.154197 0.865960 0.958869 0.028 Uiso 1 1 calc R U . . .
C19 C -0.0284(4) 0.9864(4) 0.8864(3) 0.0204(9) Uani 1 1 d . . . . .
C20 C 0.0835(4) 1.0057(4) 0.8185(2) 0.0187(8) Uani 1 1 d . . . . .
H20 H 0.117599 1.077861 0.798892 0.022 Uiso 1 1 calc R U . . .
C21 C 0.4799(4) 0.9127(3) 0.7656(2) 0.0168(8) Uani 1 1 d . . . . .
C22 C 0.4993(4) 0.9459(4) 0.8324(3) 0.0205(9) Uani 1 1 d . . . . .
H22 H 0.471324 1.016582 0.843829 0.025 Uiso 1 1 calc R U . . .
C23 C 0.5600(5) 0.8754(4) 0.8828(3) 0.0226(9) Uani 1 1 d . . . . .
H23 H 0.573884 0.896580 0.928940 0.027 Uiso 1 1 calc R U . . .
C24 C 0.5990(5) 0.7742(4) 0.8634(3) 0.0226(9) Uani 1 1 d . . . . .
C25 C 0.5812(5) 0.7384(3) 0.7976(3) 0.0210(9) Uani 1 1 d . . . . .
H25 H 0.609644 0.667581 0.786659 0.025 Uiso 1 1 calc R U . . .
C26 C 0.5203(4) 0.8089(4) 0.7477(2) 0.0196(9) Uani 1 1 d . . . . .
H26 H 0.506247 0.786966 0.701810 0.024 Uiso 1 1 calc R U . . .
C27 C -0.0888(5) 1.0824(4) 0.9266(3) 0.0238(9) Uani 1 1 d . . . . .
H27A H -0.105849 1.141451 0.885743 0.029 Uiso 1 1 calc R U . . .
H27B H -0.018064 1.109233 0.948462 0.029 Uiso 1 1 calc R U . . .
C28 C -0.2229(5) 1.0613(4) 0.9928(3) 0.0301(11) Uani 1 1 d . . . . .
H28A H -0.252548 1.128398 1.014494 0.036 Uiso 1 1 calc R U . . .
H28B H -0.295298 1.037046 0.971832 0.036 Uiso 1 1 calc R U . . .
H28C H -0.207238 1.004727 1.034747 0.036 Uiso 1 1 calc R U . . .
C29 C 0.8212(5) 0.7966(4) 0.4010(3) 0.0280(10) Uani 1 1 d . . . . .
H29 H 0.780528 0.816714 0.358450 0.034 Uiso 1 1 calc R U . . .
C30 C 0.8035(5) 0.8655(4) 0.4565(3) 0.0273(10) Uani 1 1 d . . . . .
H30 H 0.750498 0.930085 0.452093 0.033 Uiso 1 1 calc R U . . .
C31 C 0.8641(4) 0.8392(4) 0.5191(2) 0.0201(9) Uani 1 1 d . . . . .
C32 C 0.9374(5) 0.7420(4) 0.5224(3) 0.0221(9) Uani 1 1 d . . . . .
H32 H 0.979235 0.719712 0.564227 0.027 Uiso 1 1 calc R U . . .
C33 C 0.9490(5) 0.6781(4) 0.4646(3) 0.0251(10) Uani 1 1 d . . . . .
H33 H 1.000157 0.612390 0.468103 0.030 Uiso 1 1 calc R U . . .
C34 C 0.8123(5) 1.0888(4) 0.6179(3) 0.0278(10) Uani 1 1 d . . . . .
H34 H 0.793236 1.163708 0.604537 0.033 Uiso 1 1 calc R U . . .
C35 C 0.8246(5) 1.0233(4) 0.5611(3) 0.0245(9) Uani 1 1 d . . . . .
H35 H 0.814435 1.053281 0.510364 0.029 Uiso 1 1 calc R U . . .
C36 C 0.8521(4) 0.9128(4) 0.5786(2) 0.0194(9) Uani 1 1 d . . . . .
C37 C 0.8673(4) 0.8744(4) 0.6544(3) 0.0230(9) Uani 1 1 d . . . . .
H37 H 0.886761 0.799897 0.669180 0.028 Uiso 1 1 calc R U . . .
C38 C 0.8535(5) 0.9466(4) 0.7072(3) 0.0254(10) Uani 1 1 d . . . . .
H38 H 0.864316 0.919264 0.758236 0.030 Uiso 1 1 calc R U . . .
C39 C 0.4026(5) 0.8131(4) 0.5314(3) 0.0233(9) Uani 1 1 d . . . . .
H39 H 0.449647 0.880672 0.522436 0.028 Uiso 1 1 calc R U . . .
C40 C 0.4360(5) 0.7502(4) 0.4718(3) 0.0217(9) Uani 1 1 d . . . . .
H40 H 0.503459 0.775250 0.423375 0.026 Uiso 1 1 calc R U . . .
C41 C 0.3711(4) 0.6503(3) 0.4828(2) 0.0185(8) Uani 1 1 d . . . . .
C42 C 0.2706(5) 0.6211(4) 0.5551(3) 0.0247(9) Uani 1 1 d . . . . .
H42 H 0.220949 0.554459 0.565570 0.030 Uiso 1 1 calc R U . . .
C43 C 0.2437(5) 0.6894(4) 0.6113(3) 0.0267(10) Uani 1 1 d . . . . .
H43 H 0.175740 0.667305 0.660120 0.032 Uiso 1 1 calc R U . . .
C44 C 0.4049(5) 0.4018(4) 0.3840(3) 0.0257(10) Uani 1 1 d . . . . .
H44 H 0.377180 0.327590 0.398622 0.031 Uiso 1 1 calc R U . . .
C45 C 0.3705(4) 0.4672(4) 0.4419(3) 0.0217(9) Uani 1 1 d . . . . .
H45 H 0.322465 0.437519 0.494784 0.026 Uiso 1 1 calc R U . . .
C46 C 0.4068(4) 0.5773(4) 0.4224(2) 0.0183(8) Uani 1 1 d . . . . .
C47 C 0.4800(5) 0.6143(4) 0.3438(3) 0.0221(9) Uani 1 1 d . . . . .
H47 H 0.507575 0.688397 0.327210 0.027 Uiso 1 1 calc R U . . .
C48 C 0.5119(5) 0.5414(4) 0.2901(3) 0.0248(10) Uani 1 1 d . . . . .
H48 H 0.562978 0.567822 0.237129 0.030 Uiso 1 1 calc R U . . .
H1 H 0.919(6) 0.592(5) 0.321(3) 0.029(15) Uiso 1 1 d . . . . .

loop_
_atom_site_aniso_label
_atom_site_aniso_U_11
_atom_site_aniso_U_22
_atom_site_aniso_U_33
_atom_site_aniso_U_23
_atom_site_aniso_U_13
_atom_site_aniso_U_12
S1 0.0199(5) 0.0158(5) 0.0227(5) 0.0006(4) -0.0065(4) 0.0011(4)
S2 0.0170(5) 0.0136(5) 0.0177(5) -0.0014(4) -0.0015(4) -0.0002(4)
F1 0.0265(14) 0.0282(15) 0.0257(14) 0.0019(11) -0.0016(11) -0.0043(11)
F2 0.0301(15) 0.0303(15) 0.0258(14) 0.0023(11) -0.0129(11) 0.0048(11)
O1 0.0267(17) 0.0119(15) 0.0366(18) -0.0017(13) -0.0098(14) 0.0015(12)
O2 0.0294(18) 0.0259(17) 0.0251(17) 0.0024(13) -0.0105(13) 0.0023(13)
O3 0.0243(16) 0.0110(14) 0.0287(16) -0.0033(12) -0.0051(12) 0.0009(12)
O4 0.0236(16) 0.0235(16) 0.0165(14) 0.0004(12) 0.0014(12) -0.0011(12)
N1 0.0215(19) 0.0210(19) 0.0174(18) -0.0029(15) -0.0047(14) -0.0001(14)
N2 0.0181(18) 0.0258(19) 0.0119(16) -0.0028(14) -0.0021(13) 0.0013(14)
N3 0.026(2) 0.025(2) 0.0196(18) -0.0017(15) -0.0044(15) 0.0002(15)
N4 0.023(2) 0.029(2) 0.030(2) -0.0089(17) -0.0027(16) 0.0016(16)
N5 0.025(2) 0.024(2) 0.0186(18) -0.0063(15) -0.0029(14) 0.0009(15)
N6 0.026(2) 0.024(2) 0.026(2) -0.0070(16) -0.0068(15) 0.0001(16)
C1 0.0127(19) 0.020(2) 0.0182(19) -0.0001(16) -0.0029(15) -0.0026(15)
C2 0.026(2) 0.015(2) 0.019(2) -0.0015(15) -0.0067(16) 0.0004(16)
C3 0.027(2) 0.020(2) 0.026(2) -0.0001(18) -0.0081(18) -0.0008(18)
C4 0.023(2) 0.023(2) 0.018(2) -0.0005(17) -0.0046(16) -0.0018(17)
C5 0.020(2) 0.018(2) 0.0168(19) -0.0014(16) 0.0002(15) -0.0026(16)
C6 0.018(2) 0.019(2) 0.020(2) -0.0031(16) -0.0027(15) 0.0001(16)
C7 0.016(2) 0.017(2) 0.020(2) -0.0006(16) -0.0065(15) 0.0024(15)
C8 0.024(2) 0.021(2) 0.023(2) -0.0068(17) -0.0078(17) 0.0050(17)
C9 0.023(2) 0.025(2) 0.019(2) -0.0052(17) -0.0035(16) 0.0043(17)
C10 0.021(2) 0.020(2) 0.021(2) 0.0026(17) -0.0053(16) -0.0003(17)
C11 0.023(2) 0.021(2) 0.026(2) -0.0036(18) -0.0043(17) -0.0013(17)
C12 0.025(2) 0.020(2) 0.018(2) -0.0039(17) -0.0008(16) 0.0001(17)
C13 0.026(2) 0.031(3) 0.020(2) -0.0080(18) -0.0056(17) 0.0010(19)
C14 0.035(3) 0.028(3) 0.036(3) -0.009(2) -0.014(2) -0.003(2)
C15 0.0124(19) 0.020(2) 0.0186(19) -0.0008(16) -0.0045(15) 0.0008(15)
C16 0.022(2) 0.017(2) 0.026(2) -0.0027(17) -0.0016(17) 0.0022(17)
C17 0.026(2) 0.017(2) 0.027(2) 0.0030(17) -0.0004(18) -0.0018(17)
C18 0.018(2) 0.028(2) 0.020(2) -0.0003(17) -0.0011(16) 0.0011(17)
C19 0.016(2) 0.025(2) 0.020(2) -0.0042(17) -0.0052(16) 0.0013(16)
C20 0.017(2) 0.019(2) 0.021(2) -0.0037(16) -0.0065(16) 0.0005(16)
C21 0.0110(18) 0.019(2) 0.0183(19) -0.0031(16) -0.0009(14) -0.0012(15)
C22 0.018(2) 0.021(2) 0.022(2) -0.0096(17) -0.0009(16) -0.0006(16)
C23 0.020(2) 0.027(2) 0.020(2) -0.0060(18) -0.0034(16) -0.0019(17)
C24 0.019(2) 0.028(2) 0.020(2) 0.0022(17) -0.0056(16) -0.0013(17)
C25 0.025(2) 0.013(2) 0.023(2) -0.0029(16) -0.0046(17) 0.0009(16)
C26 0.021(2) 0.020(2) 0.019(2) -0.0050(16) -0.0052(16) 0.0022(16)
C27 0.026(2) 0.024(2) 0.020(2) -0.0075(17) -0.0021(17) 0.0012(18)
C28 0.030(3) 0.031(3) 0.026(2) -0.009(2) 0.0002(19) 0.002(2)
C29 0.028(2) 0.036(3) 0.023(2) -0.0075(19) -0.0105(18) 0.008(2)
C30 0.027(2) 0.034(3) 0.021(2) -0.0053(19) -0.0084(18) 0.009(2)
C31 0.018(2) 0.022(2) 0.018(2) -0.0015(16) -0.0019(15) -0.0016(16)
C32 0.027(2) 0.017(2) 0.023(2) -0.0004(17) -0.0104(17) 0.0001(17)
C33 0.031(2) 0.021(2) 0.024(2) -0.0010(18) -0.0085(18) 0.0011(18)
C34 0.025(2) 0.026(2) 0.031(2) -0.0057(19) -0.0051(19) 0.0002(19)
C35 0.025(2) 0.022(2) 0.024(2) 0.0007(18) -0.0045(17) 0.0003(18)
C36 0.016(2) 0.023(2) 0.017(2) 0.0001(16) -0.0016(15) -0.0025(16)
C37 0.018(2) 0.027(2) 0.022(2) -0.0024(18) -0.0038(16) 0.0006(17)
C38 0.019(2) 0.035(3) 0.021(2) -0.0065(19) -0.0028(17) -0.0011(18)
C39 0.029(2) 0.018(2) 0.021(2) -0.0014(17) -0.0041(17) 0.0011(17)
C40 0.026(2) 0.018(2) 0.018(2) 0.0002(16) -0.0021(16) -0.0006(17)
C41 0.015(2) 0.019(2) 0.020(2) -0.0020(16) -0.0039(15) 0.0012(16)
C42 0.022(2) 0.027(2) 0.023(2) -0.0051(18) -0.0006(17) -0.0058(18)
C43 0.024(2) 0.033(3) 0.019(2) -0.0073(19) 0.0023(17) -0.0046(19)
C44 0.029(2) 0.019(2) 0.029(2) -0.0050(18) -0.0059(18) -0.0002(18)
C45 0.020(2) 0.022(2) 0.021(2) -0.0006(17) -0.0028(16) -0.0025(17)
C46 0.0138(19) 0.021(2) 0.021(2) -0.0039(16) -0.0049(15) 0.0014(16)
C47 0.025(2) 0.019(2) 0.022(2) -0.0024(17) -0.0045(17) -0.0023(17)
C48 0.026(2) 0.027(2) 0.020(2) -0.0047(18) -0.0022(17) -0.0021(18)

loop_
_atom_type_symbol
_atom_type_description
_atom_type_scat_dispersion_real
_atom_type_scat_dispersion_imag
_atom_type_scat_source
C C 0.0033 0.0016
;
International Tables for Crystallography
(Vol. C, Tables 4.2.6.8 and 6.1.1.4)
;
H H 0.0000 0.0000
;
International Tables for Crystallography
(Vol. C, Table 6.1.1.4)
;
F F 0.0171 0.0103
;
International Tables for Crystallography
(Vol. C, Tables 4.2.6.8 and 6.1.1.4)
;
N N 0.0061 0.0033
;
International Tables for Crystallography
(Vol. C, Tables 4.2.6.8 and 6.1.1.4)
;
O O 0.0106 0.0060
;
International Tables for Crystallography
(Vol. C, Tables 4.2.6.8 and 6.1.1.4)
;
S S 0.1246 0.1234
;
International Tables for Crystallography
(Vol. C, Tables 4.2.6.8 and 6.1.1.4)
;

loop_
_geom_angle_atom_site_label_1
_geom_angle_atom_site_label_2
_geom_angle_atom_site_label_3
_geom_angle
_geom_angle_site_symmetry_1
_geom_angle_site_symmetry_3
_geom_angle_publ_flag
O2 S1 O1 119.5(2) . . ?
O2 S1 N1 104.4(2) . . ?
O1 S1 N1 109.6(2) . . ?
O2 S1 C7 108.4(2) . . ?
O1 S1 C7 107.9(2) . . ?
N1 S1 C7 106.30(19) . . ?
O3 S2 O4 119.28(19) . . ?
O3 S2 N2 109.77(19) . . ?
O4 S2 N2 104.43(19) . . ?
O3 S2 C21 107.26(19) . . ?
O4 S2 C21 108.82(19) . . ?
N2 S2 C21 106.65(19) . . ?
C1 N1 S1 122.8(3) . . ?
C1 N1 H1 122(4) . . ?
S1 N1 H1 106(4) . . ?
C15 N2 S2 122.7(3) . . ?
C15 N2 H2 118.6 . . ?
S2 N2 H2 118.6 . . ?
C29 N3 C33 115.9(4) . . ?
C34 N4 C38 115.9(4) . . ?
C39 N5 C43 116.5(4) . . ?
C48 N6 C44 116.3(4) . . ?
C6 C1 C2 119.7(4) . . ?
C6 C1 N1 122.3(4) . . ?
C2 C1 N1 117.8(4) . . ?
C3 C2 C1 119.7(4) . . ?
C3 C2 H2A 120.1 . . ?
C1 C2 H2A 120.1 . . ?
C2 C3 C4 120.7(4) . . ?
C2 C3 H3 119.6 . . ?
C4 C3 H3 119.6 . . ?
C3 C4 C5 120.2(4) . . ?
C3 C4 H4 119.9 . . ?
C5 C4 H4 119.9 . . ?
C4 C5 C6 119.2(4) . . ?
C4 C5 C13 121.1(4) . . ?
C6 C5 C13 119.5(4) . . ?
C1 C6 C5 120.3(4) . . ?
C1 C6 H6 119.8 . . ?
C5 C6 H6 119.8 . . ?
C12 C7 C8 121.6(4) . . ?
C12 C7 S1 118.1(3) . . ?
C8 C7 S1 120.3(3) . . ?
C9 C8 C7 119.1(4) . . ?
C9 C8 H8 120.5 . . ?
C7 C8 H8 120.5 . . ?
C10 C9 C8 118.3(4) . . ?
C10 C9 H9 120.9 . . ?
C8 C9 H9 120.9 . . ?
F1 C10 C11 118.1(4) . . ?
F1 C10 C9 118.2(4) . . ?
C11 C10 C9 123.7(4) . . ?
C10 C11 C12 117.9(4) . . ?
C10 C11 H11 121.1 . . ?
C12 C11 H11 121.1 . . ?
C7 C12 C11 119.4(4) . . ?
C7 C12 H12 120.3 . . ?
C11 C12 H12 120.3 . . ?
C5 C13 C14 111.8(4) . . ?
C5 C13 H13A 109.2 . . ?
C14 C13 H13A 109.2 . . ?
C5 C13 H13B 109.2 . . ?
C14 C13 H13B 109.2 . . ?
H13A C13 H13B 107.9 . . ?
C13 C14 H14A 109.5 . . ?
C13 C14 H14B 109.5 . . ?
H14A C14 H14B 109.5 . . ?
C13 C14 H14C 109.5 . . ?
H14A C14 H14C 109.5 . . ?
H14B C14 H14C 109.5 . . ?
C20 C15 C16 119.8(4) . . ?
C20 C15 N2 121.2(4) . . ?
C16 C15 N2 118.9(4) . . ?
C17 C16 C15 119.1(4) . . ?
C17 C16 H16 120.5 . . ?
C15 C16 H16 120.5 . . ?
C16 C17 C18 120.4(4) . . ?
C16 C17 H17 119.8 . . ?
C18 C17 H17 119.8 . . ?
C19 C18 C17 121.2(4) . . ?
C19 C18 H18 119.4 . . ?
C17 C18 H18 119.4 . . ?
C18 C19 C20 118.2(4) . . ?
C18 C19 C27 123.9(4) . . ?
C20 C19 C27 118.0(4) . . ?
C15 C20 C19 121.4(4) . . ?
C15 C20 H20 119.3 . . ?
C19 C20 H20 119.3 . . ?
C22 C21 C26 121.0(4) . . ?
C22 C21 S2 120.8(3) . . ?
C26 C21 S2 118.2(3) . . ?
C21 C22 C23 119.8(4) . . ?
C21 C22 H22 120.1 . . ?
C23 C22 H22 120.1 . . ?
C24 C23 C22 117.8(4) . . ?
C24 C23 H23 121.1 . . ?
C22 C23 H23 121.1 . . ?
F2 C24 C23 118.4(4) . . ?
F2 C24 C25 117.6(4) . . ?
C23 C24 C25 124.0(4) . . ?
C24 C25 C26 117.9(4) . . ?
C24 C25 H25 121.0 . . ?
C26 C25 H25 121.0 . . ?
C25 C26 C21 119.5(4) . . ?
C25 C26 H26 120.3 . . ?
C21 C26 H26 120.3 . . ?
C19 C27 C28 116.3(4) . . ?
C19 C27 H27A 108.2 . . ?
C28 C27 H27A 108.2 . . ?
C19 C27 H27B 108.2 . . ?
C28 C27 H27B 108.2 . . ?
H27A C27 H27B 107.4 . . ?
C27 C28 H28A 109.5 . . ?
C27 C28 H28B 109.5 . . ?
H28A C28 H28B 109.5 . . ?
C27 C28 H28C 109.5 . . ?
H28A C28 H28C 109.5 . . ?
H28B C28 H28C 109.5 . . ?
N3 C29 C30 124.1(4) . . ?
N3 C29 H29 118.0 . . ?
C30 C29 H29 118.0 . . ?
C29 C30 C31 119.4(4) . . ?
C29 C30 H30 120.3 . . ?
C31 C30 H30 120.3 . . ?
C32 C31 C30 116.7(4) . . ?
C32 C31 C36 121.9(4) . . ?
C30 C31 C36 121.4(4) . . ?
C33 C32 C31 119.8(4) . . ?
C33 C32 H32 120.1 . . ?
C31 C32 H32 120.1 . . ?
N3 C33 C32 124.0(4) . . ?
N3 C33 H33 118.0 . . ?
C32 C33 H33 118.0 . . ?
N4 C34 C35 124.1(5) . . ?
N4 C34 H34 117.9 . . ?
C35 C34 H34 117.9 . . ?
C34 C35 C36 119.6(4) . . ?
C34 C35 H35 120.2 . . ?
C36 C35 H35 120.2 . . ?
C35 C36 C37 117.1(4) . . ?
C35 C36 C31 121.1(4) . . ?
C37 C36 C31 121.8(4) . . ?
C38 C37 C36 119.0(4) . . ?
C38 C37 H37 120.5 . . ?
C36 C37 H37 120.5 . . ?
N4 C38 C37 124.2(4) . . ?
N4 C38 H38 117.9 . . ?
C37 C38 H38 117.9 . . ?
N5 C39 C40 123.9(4) . . ?
N5 C39 H39 118.1 . . ?
C40 C39 H39 118.1 . . ?
C39 C40 C41 120.0(4) . . ?
C39 C40 H40 120.0 . . ?
C41 C40 H40 120.0 . . ?
C40 C41 C42 116.1(4) . . ?
C40 C41 C46 122.4(4) . . ?
C42 C41 C46 121.4(4) . . ?
C43 C42 C41 119.9(4) . . ?
C43 C42 H42 120.1 . . ?
C41 C42 H42 120.1 . . ?
N5 C43 C42 123.6(4) . . ?
N5 C43 H43 118.2 . . ?
C42 C43 H43 118.2 . . ?
N6 C44 C45 124.2(4) . . ?
N6 C44 H44 117.9 . . ?
C45 C44 H44 117.9 . . ?
C44 C45 C46 119.6(4) . . ?
C44 C45 H45 120.2 . . ?
C46 C45 H45 120.2 . . ?
C45 C46 C47 116.8(4) . . ?
C45 C46 C41 121.3(4) . . ?
C47 C46 C41 122.0(4) . . ?
C48 C47 C46 119.3(4) . . ?
C48 C47 H47 120.4 . . ?
C46 C47 H47 120.4 . . ?
N6 C48 C47 123.9(4) . . ?
N6 C48 H48 118.0 . . ?
C47 C48 H48 118.0 . . ?

loop_
_geom_bond_atom_site_label_1
_geom_bond_atom_site_label_2
_geom_bond_distance
_geom_bond_site_symmetry_2
_geom_bond_publ_flag
S1 O2 1.434(3) . ?
S1 O1 1.436(3) . ?
S1 N1 1.629(4) . ?
S1 C7 1.772(4) . ?
S2 O3 1.432(3) . ?
S2 O4 1.437(3) . ?
S2 N2 1.624(4) . ?
S2 C21 1.763(4) . ?
F1 C10 1.362(5) . ?
F2 C24 1.370(5) . ?
N1 C1 1.428(5) . ?
N1 H1 0.83(6) . ?
N2 C15 1.429(5) . ?
N2 H2 0.8800 . ?
N3 C29 1.342(6) . ?
N3 C33 1.346(6) . ?
N4 C34 1.343(6) . ?
N4 C38 1.348(6) . ?
N5 C39 1.335(6) . ?
N5 C43 1.335(6) . ?
N6 C48 1.338(6) . ?
N6 C44 1.339(6) . ?
C1 C6 1.393(6) . ?
C1 C2 1.400(6) . ?
C2 C3 1.383(6) . ?
C2 H2A 0.9500 . ?
C3 C4 1.386(6) . ?
C3 H3 0.9500 . ?
C4 C5 1.395(6) . ?
C4 H4 0.9500 . ?
C5 C6 1.400(6) . ?
C5 C13 1.508(6) . ?
C6 H6 0.9500 . ?
C7 C12 1.389(6) . ?
C7 C8 1.392(6) . ?
C8 C9 1.389(6) . ?
C8 H8 0.9500 . ?
C9 C10 1.379(6) . ?
C9 H9 0.9500 . ?
C10 C11 1.377(6) . ?
C11 C12 1.392(6) . ?
C11 H11 0.9500 . ?
C12 H12 0.9500 . ?
C13 C14 1.522(7) . ?
C13 H13A 0.9900 . ?
C13 H13B 0.9900 . ?
C14 H14A 0.9800 . ?
C14 H14B 0.9800 . ?
C14 H14C 0.9800 . ?
C15 C20 1.387(6) . ?
C15 C16 1.401(6) . ?
C16 C17 1.388(6) . ?
C16 H16 0.9500 . ?
C17 C18 1.392(6) . ?
C17 H17 0.9500 . ?
C18 C19 1.386(6) . ?
C18 H18 0.9500 . ?
C19 C20 1.396(6) . ?
C19 C27 1.514(6) . ?
C20 H20 0.9500 . ?
C21 C22 1.386(6) . ?
C21 C26 1.399(6) . ?
C22 C23 1.393(6) . ?
C22 H22 0.9500 . ?
C23 C24 1.376(7) . ?
C23 H23 0.9500 . ?
C24 C25 1.378(6) . ?
C25 C26 1.390(6) . ?
C25 H25 0.9500 . ?
C26 H26 0.9500 . ?
C27 C28 1.520(6) . ?
C27 H27A 0.9900 . ?
C27 H27B 0.9900 . ?
C28 H28A 0.9800 . ?
C28 H28B 0.9800 . ?
C28 H28C 0.9800 . ?
C29 C30 1.384(7) . ?
C29 H29 0.9500 . ?
C30 C31 1.398(6) . ?
C30 H30 0.9500 . ?
C31 C32 1.393(6) . ?
C31 C36 1.489(6) . ?
C32 C33 1.379(6) . ?
C32 H32 0.9500 . ?
C33 H33 0.9500 . ?
C34 C35 1.377(7) . ?
C34 H34 0.9500 . ?
C35 C36 1.394(6) . ?
C35 H35 0.9500 . ?
C36 C37 1.402(6) . ?
C37 C38 1.382(7) . ?
C37 H37 0.9500 . ?
C38 H38 0.9500 . ?
C39 C40 1.381(6) . ?
C39 H39 0.9500 . ?
C40 C41 1.388(6) . ?
C40 H40 0.9500 . ?
C41 C42 1.400(6) . ?
C41 C46 1.481(6) . ?
C42 C43 1.382(6) . ?
C42 H42 0.9500 . ?
C43 H43 0.9500 . ?
C44 C45 1.380(6) . ?
C44 H44 0.9500 . ?
C45 C46 1.395(6) . ?
C45 H45 0.9500 . ?
C46 C47 1.398(6) . ?
C47 C48 1.391(6) . ?
C47 H47 0.9500 . ?
C48 H48 0.9500 . ?

loop_
_geom_hbond_atom_site_label_D
_geom_hbond_atom_site_label_H
_geom_hbond_atom_site_label_A
_geom_hbond_site_symmetry_D
_geom_hbond_site_symmetry_H
_geom_hbond_site_symmetry_A
_geom_hbond_distance_DA
_geom_hbond_distance_DH
_geom_hbond_distance_HA
_geom_hbond_angle_DHA
_geom_hbond_publ_flag
N1 H1 N3 . . . 2.961(6) 0.83(6) 2.14(7) 173(5) no
N2 H2 N5 . . . 2.887(6) 0.880 2.204 134.1 no

loop_
_geom_torsion_atom_site_label_1
_geom_torsion_atom_site_label_2
_geom_torsion_atom_site_label_3
_geom_torsion_atom_site_label_4
_geom_torsion
_geom_torsion_site_symmetry_1
_geom_torsion_site_symmetry_2
_geom_torsion_site_symmetry_3
_geom_torsion_site_symmetry_4
_geom_torsion_publ_flag
O2 S1 N1 C1 174.6(3) . . . . ?
O1 S1 N1 C1 -56.2(4) . . . . ?
C7 S1 N1 C1 60.1(4) . . . . ?
O3 S2 N2 C15 -54.6(4) . . . . ?
O4 S2 N2 C15 176.4(3) . . . . ?
C21 S2 N2 C15 61.3(4) . . . . ?
S1 N1 C1 C6 51.2(5) . . . . ?
S1 N1 C1 C2 -132.0(4) . . . . ?
C6 C1 C2 C3 -0.4(6) . . . . ?
N1 C1 C2 C3 -177.3(4) . . . . ?
C1 C2 C3 C4 -0.4(7) . . . . ?
C2 C3 C4 C5 0.6(7) . . . . ?
C3 C4 C5 C6 -0.1(6) . . . . ?
C3 C4 C5 C13 174.7(4) . . . . ?
C2 C1 C6 C5 1.0(6) . . . . ?
N1 C1 C6 C5 177.7(4) . . . . ?
C4 C5 C6 C1 -0.7(6) . . . . ?
C13 C5 C6 C1 -175.6(4) . . . . ?
O2 S1 C7 C12 -50.3(4) . . . . ?
O1 S1 C7 C12 178.9(3) . . . . ?
N1 S1 C7 C12 61.4(4) . . . . ?
O2 S1 C7 C8 129.2(4) . . . . ?
O1 S1 C7 C8 -1.5(4) . . . . ?
N1 S1 C7 C8 -119.0(4) . . . . ?
C12 C7 C8 C9 1.5(6) . . . . ?
S1 C7 C8 C9 -178.0(3) . . . . ?
C7 C8 C9 C10 -1.0(6) . . . . ?
C8 C9 C10 F1 -179.7(4) . . . . ?
C8 C9 C10 C11 0.1(7) . . . . ?
F1 C10 C11 C12 -179.8(4) . . . . ?
C9 C10 C11 C12 0.3(7) . . . . ?
C8 C7 C12 C11 -1.1(7) . . . . ?
S1 C7 C12 C11 178.5(3) . . . . ?
C10 C11 C12 C7 0.1(7) . . . . ?
C4 C5 C13 C14 -92.6(5) . . . . ?
C6 C5 C13 C14 82.2(5) . . . . ?
S2 N2 C15 C20 60.7(5) . . . . ?
S2 N2 C15 C16 -123.1(4) . . . . ?
C20 C15 C16 C17 1.6(7) . . . . ?
N2 C15 C16 C17 -174.7(4) . . . . ?
C15 C16 C17 C18 -2.1(7) . . . . ?
C16 C17 C18 C19 1.0(7) . . . . ?
C17 C18 C19 C20 0.6(7) . . . . ?
C17 C18 C19 C27 -179.3(4) . . . . ?
C16 C15 C20 C19 0.0(6) . . . . ?
N2 C15 C20 C19 176.2(4) . . . . ?
C18 C19 C20 C15 -1.0(6) . . . . ?
C27 C19 C20 C15 178.8(4) . . . . ?
O3 S2 C21 C22 3.1(4) . . . . ?
O4 S2 C21 C22 133.4(3) . . . . ?
N2 S2 C21 C22 -114.5(3) . . . . ?
O3 S2 C21 C26 -177.7(3) . . . . ?
O4 S2 C21 C26 -47.4(4) . . . . ?
N2 S2 C21 C26 64.7(4) . . . . ?
C26 C21 C22 C23 0.0(6) . . . . ?
S2 C21 C22 C23 179.2(3) . . . . ?
C21 C22 C23 C24 0.2(6) . . . . ?
C22 C23 C24 F2 -178.4(4) . . . . ?
C22 C23 C24 C25 -0.3(7) . . . . ?
F2 C24 C25 C26 178.3(4) . . . . ?
C23 C24 C25 C26 0.1(7) . . . . ?
C24 C25 C26 C21 0.1(6) . . . . ?
C22 C21 C26 C25 -0.2(6) . . . . ?
S2 C21 C26 C25 -179.4(3) . . . . ?
C18 C19 C27 C28 -8.7(7) . . . . ?
C20 C19 C27 C28 171.5(4) . . . . ?
C33 N3 C29 C30 -0.4(7) . . . . ?
N3 C29 C30 C31 1.1(8) . . . . ?
C29 C30 C31 C32 -1.4(7) . . . . ?
C29 C30 C31 C36 177.8(4) . . . . ?
C30 C31 C32 C33 1.1(6) . . . . ?
C36 C31 C32 C33 -178.1(4) . . . . ?
C29 N3 C33 C32 0.1(7) . . . . ?
C31 C32 C33 N3 -0.4(7) . . . . ?
C38 N4 C34 C35 0.4(7) . . . . ?
N4 C34 C35 C36 0.2(7) . . . . ?
C34 C35 C36 C37 -0.6(6) . . . . ?
C34 C35 C36 C31 179.1(4) . . . . ?
C32 C31 C36 C35 156.8(4) . . . . ?
C30 C31 C36 C35 -22.4(6) . . . . ?
C32 C31 C36 C37 -23.5(6) . . . . ?
C30 C31 C36 C37 157.3(4) . . . . ?
C35 C36 C37 C38 0.4(6) . . . . ?
C31 C36 C37 C38 -179.3(4) . . . . ?
C34 N4 C38 C37 -0.6(7) . . . . ?
C36 C37 C38 N4 0.2(7) . . . . ?
C43 N5 C39 C40 -0.1(7) . . . . ?
N5 C39 C40 C41 -0.8(7) . . . . ?
C39 C40 C41 C42 1.6(6) . . . . ?
C39 C40 C41 C46 -177.4(4) . . . . ?
C40 C41 C42 C43 -1.5(7) . . . . ?
C46 C41 C42 C43 177.5(4) . . . . ?
C39 N5 C43 C42 0.2(7) . . . . ?
C41 C42 C43 N5 0.6(8) . . . . ?
C48 N6 C44 C45 -0.2(7) . . . . ?
N6 C44 C45 C46 1.4(7) . . . . ?
C44 C45 C46 C47 -1.3(6) . . . . ?
C44 C45 C46 C41 179.6(4) . . . . ?
C40 C41 C46 C45 162.1(4) . . . . ?
C42 C41 C46 C45 -16.9(6) . . . . ?
C40 C41 C46 C47 -16.9(6) . . . . ?
C42 C41 C46 C47 164.2(4) . . . . ?
C45 C46 C47 C48 0.2(6) . . . . ?
C41 C46 C47 C48 179.2(4) . . . . ?
C44 N6 C48 C47 -1.0(7) . . . . ?
C46 C47 C48 N6 1.0(7) . . . . ?
